data_9012073
loop_
_publ_author_name
'Effenberger, E.'

_publ_section_title
;
 Kristallstruktur und infrarot-absorptionsspektrum von synthetischem
 monohydrocalcit, CaCO3*H2O
 Superstructure
;
_journal_name_full 'Monatshefte fur Chemie'
_journal_page_first 899
_journal_page_last 909
_journal_paper_doi 10.1007/BF00905061
_journal_volume 112
_journal_year 1981
_chemical_formula_sum 'C H2 Ca O4'
_chemical_name_mineral Monohydrocalcite
_space_group_IT_number 144
_symmetry_space_group_name_Hall 'P 31'
_symmetry_space_group_name_H-M 'P 31'
_cell_angle_alpha 90
_cell_angle_beta 90
_cell_angle_gamma 120
_cell_formula_units_Z 9
_cell_length_a 10.5536
_cell_length_b 10.5536
_cell_length_c 7.5446
_cell_volume 727.726
_database_code_amcsd 0014666
_exptl_crystal_density_diffrn 2.425
_cod_original_formula_sum 'Ca C O4 H2'
_cod_database_code 9012073

loop_
_space_group_symop_operation_xyz
x,y,z
-y,x-y,1/3+z
-x+y,-x,2/3+z

loop_
_atom_site_label
_atom_site_fract_x
_atom_site_fract_y
_atom_site_fract_z
_atom_site_U_iso_or_equiv
_atom_site_type_symbol
_atom_site_attached_hydrogens
Cal 0.18530 0.08790 0.33333 0.01267 Ca 0
Ca2 0.84130 0.42350 0.32710 0.01520 Ca 0
Ca3 0.52590 0.76410 0.33980 0.00380 Ca 0
C1 0.09200 0.17900 0.96500 0.02026 C 0
C2 0.75000 0.51600 0.03800 0.01140 C 0
C3 0.42900 0.83600 0.97300 0.02533 C 0
O11 0.20600 0.24000 0.06400 0.02026 O 0
O12 0.02000 0.24500 0.93600 0.02026 O 0
O13 0.88500 0.58700 0.08800 0.01140 O 0
O14 0.70100 0.57900 0.93600 0.01140 O 0
O15 0.54700 0.89900 0.06600 0.02533 O 0
O16 0.37000 0.91200 0.92700 0.02533 O 0
O21 0.06000 0.06200 0.87900 0.02026 O 0
O22 0.66000 0.40000 0.12300 0.01140 O 0
O23 0.40100 0.72300 0.87900 0.02533 O 0
Wat1 0.39200 0.19100 0.83500 0.00760 O 2
Wat2 0.06600 0.54100 0.82400 0.02026 O 2
Wat3 0.74800 0.87700 0.84900 0.01646 O 2

loop_
_cod_changelog_entry_id
_cod_changelog_entry_author
_cod_changelog_entry_date
_cod_changelog_entry_text
1
;cod-tools version 3.8.0
Id: cif_guess_AMCSD_atom_types 9574 2023-05-10 09:00:05Z saulius
;
2023-05-10T18:53:44+03:00
;Derived atom types and hydrogen counts
from atom names that follow the AMCSD naming convention
(Wat == water, O-H == hydroxyl).
;

loop_
_cod_related_entry_id
_cod_related_entry_database
_cod_related_entry_code
1 AMCSD 0014666
